data_1577179
loop_
_publ_author_name
'Paikar, Arpan'
'Thai, Phong'
'Figgins, Matthew T.'
'Mandal, Bodhisattwa'
'Lekas, Matthew'
'Reibenspies, Joseph'
'Trieste, Gerard Van'
'Powers, David Charles'

_publ_section_title
;
 Synthesis, Characterization, and Imidogen Photochemistry of a Hydrazoic
 Acid Adduct of Rh2
;
_journal_name_full 'Chemical Science'
_journal_paper_doi 10.1039/D6SC02258H
_journal_year 2026
_chemical_formula_moiety '2(C23 H24 F3 N3 O4 Rh)'
_chemical_formula_sum 'C46 H48 F6 N6 O8 Rh2'
_chemical_formula_weight 1132.72
_space_group_crystal_system triclinic
_space_group_IT_number 2
_space_group_name_Hall '-P 1'
_space_group_name_H-M_alt 'P -1'
_atom_sites_solution_hydrogens geom
_audit_creation_date 2026-01-22
_audit_creation_method
;
Olex2 1.5
(compiled 2025.07.13 svn.rb7424aed for OlexSys, GUI svn.r7314)
;
_audit_update_record
;
2026-01-22 deposited with the CCDC.	2026-04-28 downloaded from the CCDC.
;
_cell_angle_alpha 90.1200(10)
_cell_angle_beta 95.3410(10)
_cell_angle_gamma 109.5520(10)
_cell_formula_units_Z 2
_cell_length_a 11.4456(2)
_cell_length_b 14.6808(2)
_cell_length_c 16.3018(2)
_cell_measurement_reflns_used 27859
_cell_measurement_temperature 100.00(10)
_cell_measurement_theta_max 79.6450
_cell_measurement_theta_min 2.6950
_cell_volume 2568.43(7)
_computing_cell_refinement
;
'CrysAlisPro 1.171.43.92a (Rigaku OD, 2023)
;
_computing_data_collection
;
'CrysAlisPro system (CCD 43.92a 64-bit (release 05-10-2023))'
;
_computing_data_reduction
;
'CrysAlisPro 1.171.43.92a (Rigaku OD, 2023)
;
_computing_molecular_graphics 'Olex2 1.5 (Dolomanov et al., 2009)'
_computing_publication_material 'Olex2 1.5 (Dolomanov et al., 2009)'
_computing_structure_refinement 'SHELXL 2018/3 (Sheldrick, 2015)'
_computing_structure_solution 'SHELXT  (Sheldrick, 2015)'
_diffrn_ambient_temperature 100.15
_diffrn_detector_area_resol_mean 10.00
_diffrn_detector_type HyPix
_diffrn_measured_fraction_theta_full 0.999
_diffrn_measured_fraction_theta_max 0.977
_diffrn_measurement_details
;
List of Runs (angles in degrees, time in seconds):

  # Type    Start    End  Width  t~exp~   \w     \q     \k     \f   Frames
#--------------------------------------------------------------------------
  1  \w    -12.00  25.00   0.50    0.20    --  -47.53  19.00 150.00   74
  2  \w     -9.00  28.00   0.50    0.20    --  -47.53  19.00 120.00   74
  3  \w    -12.00  26.00   0.50    0.20    --  -47.53  19.00 -90.00   76
  4  \w     -7.00  19.00   0.50    0.20    --  -47.53  19.00-120.00   52
  5  \w    -11.00  27.00   0.50    0.20    --  -47.53  19.00-180.00   76
  6  \w     -8.00  27.00   0.50    0.20    --  -47.53  19.00-150.00   70
  7  \w    -10.00  25.00   0.50    0.20    --  -47.53  19.00   0.00   70
  8  \w     77.00 118.00   0.50    0.20    --   47.53-161.00   9.00   82
  9  \w     43.00 100.00   0.50    0.80    --  113.25-125.00 150.00  114
 10  \w     32.00  79.00   0.50    0.20    --   47.53-118.00 160.00   94
 11  \w     45.00  73.00   0.50    0.80    --  113.25-118.00 160.00   56
 12  \w     79.00 110.00   0.50    0.80    --  113.25-118.00 160.00   62
 13  \w     74.00 100.00   0.50    0.80    --  113.25-161.00   9.00   52
 14  \w     48.00 106.00   0.50    0.80    --  113.25 -95.00 -60.00  116
 15  \w     57.00 107.00   0.50    0.80    --  113.25-125.00-120.00  100
 16  \w     44.00  83.00   0.50    0.80    --  113.25-125.00-150.00   78
 17  \w     70.00 104.00   0.50    0.80    --  113.25 -95.00-150.00   68
 18  \w     73.00  99.00   0.50    0.80    --  113.25 -95.00-120.00   52
 19  \w     42.00  68.00   0.50    0.80    --  113.25 -95.00-120.00   52
 20  \w     43.00 106.00   0.50    0.80    --  113.25 -95.00 -30.00  126
 21  \w     44.00 104.00   0.50    0.80    --  113.25 -95.00 -90.00  120
 22  \w     49.00  98.00   0.50    0.80    --  113.25 -95.00   0.00   98
 23  \w     43.00 102.00   0.50    0.80    --  113.25 -95.00  30.00  118
 24  \w     42.00  90.00   0.50    0.80    --  113.25 -95.00  60.00   96
 25  \w     78.00 105.00   0.50    0.80    --  113.25 -95.00 150.00   54
 26  \w     44.00 106.00   0.50    0.80    --  113.25 -95.00  90.00  124
 27  \w    -24.00  10.00   0.50    0.20    --   47.53 -19.00 -90.00   68
 28  \w     43.00  73.00   0.50    0.80    --  113.25 -61.00-150.00   60
 29  \w     42.00  72.00   0.50    0.80    --  113.25 -61.00 -60.00   60
 30  \w     42.00  75.00   0.50    0.80    --  113.25 -61.00   0.00   66
 31  \w     49.00  74.00   0.50    0.80    --  113.25 -61.00  30.00   50
 32  \w     42.00  73.00   0.50    0.80    --  113.25 -61.00 120.00   62
 33  \w     44.00  74.00   0.50    0.80    --  113.25 -61.00 150.00   60
 34  \w    112.00 158.00   0.50    0.80    --  113.25  77.00 120.00   92
 35  \w    119.00 148.00   0.50    0.80    --  113.25  77.00  30.00   58
 36  \w    153.00 178.00   0.50    0.80    --  113.25  61.00 -30.00   50
 37  \w    129.00 154.00   0.50    0.80    --  113.25  45.00  60.00   50
 38  \w     35.00 108.00   0.50    0.20    --   47.53  38.00  60.00  146
 39  \w    101.00 160.00   0.50    0.80    --  113.25  30.00  30.00  118
 40  \w    107.00 177.00   0.50    0.80    --  113.25  30.00   0.00  140
 41  \w    101.00 178.00   0.50    0.80    --  113.25  45.00 -60.00  154
 42  \w    101.00 176.00   0.50    0.80    --  113.25  30.00-120.00  150
 43  \w    110.00 140.00   0.50    0.80    --  113.25  77.00-180.00   60
 44  \w    110.00 158.00   0.50    0.80    --  113.25  77.00-120.00   96
 45  \w    114.00 139.00   0.50    0.80    --  113.25 118.00-113.00   50
 46  \w     75.00 111.00   0.50    0.80    --  113.25 161.00  37.00   72
 47  \w     71.00  97.00   0.50    0.20    --   47.53 161.00  37.00   52
 48  \w    -83.00 -32.00   0.50    0.20    --  -47.53 118.00-113.00  102
 49  \w    -76.00 -51.00   0.50    0.80    --  -91.75 118.00-113.00   50
 50  \w    -95.00 -70.00   0.50    0.20    --  -47.53 161.00  37.00   50
 51  \w    -95.00 -70.00   0.50    0.80    --  -91.75 161.00  37.00   50
 52  \w   -158.00-132.00   0.50    0.80    --  -91.75 -61.00   0.00   52
 53  \w   -119.00 -94.00   0.50    0.80    --  -91.75-161.00   9.00   50
 54  \w    -85.00 -50.00   0.50    0.20    --  -47.53-161.00   9.00   70
 55  \w   -139.00-112.00   0.50    0.80    --  -91.75-118.00 160.00   54
;
_diffrn_measurement_device 'four-circle diffractometer'
_diffrn_measurement_device_type 'XtaLAB Synergy, Dualflex, HyPix'
_diffrn_measurement_method '\w scans'
_diffrn_measurement_specimen_support 'Mitegen 50um'
_diffrn_radiation_type CuK\a
_diffrn_radiation_wavelength 1.54184
_diffrn_reflns_av_R_equivalents 0.0314
_diffrn_reflns_av_unetI/netI 0.0266
_diffrn_reflns_Laue_measured_fraction_full 0.999
_diffrn_reflns_Laue_measured_fraction_max 0.977
_diffrn_reflns_limit_h_max 14
_diffrn_reflns_limit_h_min -14
_diffrn_reflns_limit_k_max 18
_diffrn_reflns_limit_k_min -17
_diffrn_reflns_limit_l_max 20
_diffrn_reflns_limit_l_min -20
_diffrn_reflns_number 38177
_diffrn_reflns_point_group_measured_fraction_full 0.999
_diffrn_reflns_point_group_measured_fraction_max 0.977
_diffrn_reflns_theta_full 67.684
_diffrn_reflns_theta_max 79.895
_diffrn_reflns_theta_min 2.724
_exptl_absorpt_coefficient_mu 5.858
_exptl_absorpt_correction_T_max 1.00000
_exptl_absorpt_correction_T_min 0.64579
_exptl_absorpt_correction_type multi-scan
_exptl_absorpt_process_details
;
CrysAlisPro 1.171.44.128a (Rigaku Oxford Diffraction, 2025)
Empirical absorption correction using spherical harmonics,
implemented in SCALE3 ABSPACK scaling algorithm.
;
_exptl_crystal_colour 'clear dark green'
_exptl_crystal_colour_lustre clear
_exptl_crystal_colour_modifier dark
_exptl_crystal_colour_primary green
_exptl_crystal_density_diffrn 1.465
_exptl_crystal_description plate
_exptl_crystal_F_000 1148
_exptl_crystal_size_max 0.31
_exptl_crystal_size_mid 0.23
_exptl_crystal_size_min 0.18
_refine_diff_density_max 1.865
_refine_diff_density_min -1.149
_refine_diff_density_rms 0.107
_refine_ls_extinction_method none
_refine_ls_goodness_of_fit_ref 1.053
_refine_ls_hydrogen_treatment constr
_refine_ls_matrix_type full
_refine_ls_number_parameters 649
_refine_ls_number_reflns 10960
_refine_ls_number_restraints 54
_refine_ls_restrained_S_all 1.072
_refine_ls_R_factor_all 0.0392
_refine_ls_R_factor_gt 0.0368
_refine_ls_shift/su_max 0.001
_refine_ls_shift/su_mean 0.000
_refine_ls_structure_factor_coef Fsqd
_refine_ls_weighting_details 'w=1/[\s^2^(Fo^2^)+(0.0597P)^2^+3.4489P] where P=(Fo^2^+2Fc^2^)/3'
_refine_ls_weighting_scheme calc
_refine_ls_wR_factor_gt 0.1033
_refine_ls_wR_factor_ref 0.1053
_reflns_Friedel_coverage 0.000
_reflns_number_gt 10012
_reflns_number_total 10960
_reflns_threshold_expression 'I > 2\s(I)'
_cod_data_source_file d6sc02258h2.cif
_cod_data_source_block cryst_3c
_cod_database_code 1577179
_shelx_shelxl_version_number 2018/3
_chemical_oxdiff_formula RhCHONFCl
_shelx_space_group_comment
;
The symmetry employed for this shelxl refinement is uniquely defined
by the following loop, which should always be used as a source of
symmetry information in preference to the above space-group names.
They are only intended as comments.
;
_diffrn_oxdiff_measurement_exp_name BM_1_102_try6.par
_olex2_refinement_description
;
1. Fixed Uiso
 At 1.2 times of:
  All C(H) groups, All C(H,H) groups
 At 1.5 times of:
  All C(H,H,H) groups
2. Shared sites
{C7, C7}
3. Rigid bond restraints
 C7_1, F1_1, F2_1, F3_1
 C7_2, F1_2, F2_2, F3_2
 with sigma for 1-2 distances of 0.005 and sigma for 1-3 distances of 0.005
4. Uiso/Uaniso restraints and constraints
C7_1 \\sim F1_1 \\sim F2_1 \\sim F3_1 \\sim C7_2 \\sim F1_2 \\sim F2_2 \\sim
F3_2: within 2A with sigma of 0.005 and sigma for terminal atoms of 0.01 within
2A
Uanis(C7_1) = Uanis(C7_2)
5. Same fragment restrains
{C7_2, F1_2, F2_2, F3_2}
as
{C7_1, F1_1, F2_1, F3_1} sigma for 1-2: 0.02 1-3: 0.04
6. Others
 Sof(C7)=Sof(F1)=Sof(F2)=Sof(F3)=1-FVAR(1)
 Sof(C7)=Sof(F1)=Sof(F2)=Sof(F3)=FVAR(1)
7.a Secondary CH2 refined with riding coordinates:
 C12A(H12A,H12B), C19A(H19A,H19B), C12B(H12C,H12D), C19B(H19C,H19D)
7.b Aromatic/amide H refined with riding coordinates:
 C2A(H2A), C3A(H3A), C5A(H5A), C6A(H6A), C14A(H14A), C15A(H15A), C16A(H16A),
 C18A(H18A), C2B(H2B), C3B(H3B), C5B(H5B), C6B(H6B), C14B(H14B), C15B(H15B),
 C16B(H16B), C18B(H18B)
7.c Idealised Me refined as rotating group:
 C10A(H10A,H10B,H10C), C11A(H11A,H11B,H11C), C21A(H21A,H21B,H21C), C22A(H22A,
 H22B,H22C), C10B(H10D,H10E,H10F), C11B(H11D,H11E,H11F), C21B(H21D,H21E,H21F),
 C22B(H22D,H22E,H22F)
;
_olex2_submission_special_instructions 'No special instructions were received'
_oxdiff_exptl_absorpt_empirical_details
;
Empirical correction (ABSPACK) includes:
- Absorption correction using spherical harmonics
- Frame scaling
;
_oxdiff_exptl_absorpt_empirical_full_max 2.097
_oxdiff_exptl_absorpt_empirical_full_min 0.700

loop_
_space_group_symop_operation_xyz
'x, y, z'
'-x, -y, -z'

loop_
_atom_site_label
_atom_site_type_symbol
_atom_site_fract_x
_atom_site_fract_y
_atom_site_fract_z
_atom_site_U_iso_or_equiv
_atom_site_adp_type
_atom_site_occupancy
_atom_site_site_symmetry_order
_atom_site_calc_flag
_atom_site_refinement_flags_posn
_atom_site_refinement_flags_adp
_atom_site_refinement_flags_occupancy
_atom_site_disorder_assembly
_atom_site_disorder_group
Rh1A Rh -0.00551(2) -0.42162(2) 0.48739(2) 0.01485(6) Uani 1 1 d . . . . .
O1A O -0.11331(16) -0.43989(12) 0.58309(11) 0.0194(3) Uani 1 1 d . . . . .
O2A O -0.10321(16) -0.58860(12) 0.60672(11) 0.0193(3) Uani 1 1 d . . . . .
O3A O 0.15265(16) -0.36552(12) 0.56448(11) 0.0188(3) Uani 1 1 d . . . . .
O4A O 0.16497(16) -0.51373(12) 0.58853(11) 0.0180(3) Uani 1 1 d . . . . .
N1A N -0.0037(2) -0.26764(17) 0.46374(15) 0.0221(5) Uani 1 1 d . . . . .
N2A N 0.1010(3) -0.21442(18) 0.4437(2) 0.0375(6) Uani 1 1 d . . . . .
N3A N 0.1975(3) -0.1750(2) 0.4256(3) 0.0656(11) Uani 1 1 d . . . . .
C1A C -0.0959(3) -0.22254(19) 0.46406(16) 0.0242(5) Uani 1 1 d . . . . .
C2A C -0.2118(3) -0.27936(19) 0.48591(17) 0.0256(5) Uani 1 1 d . . . . .
H2A H -0.226417 -0.344716 0.500045 0.031 Uiso 1 1 calc R U . . .
C3A C -0.3055(3) -0.2400(2) 0.48690(18) 0.0280(6) Uani 1 1 d . . . . .
H3A H -0.384729 -0.278428 0.502169 0.034 Uiso 1 1 calc R U . . .
C4A C -0.2850(3) -0.1445(2) 0.46572(18) 0.0274(6) Uani 1 1 d . . . . .
C5A C -0.1688(3) -0.0879(2) 0.44374(18) 0.0284(6) Uani 1 1 d . . . . .
H5A H -0.154319 -0.022562 0.429550 0.034 Uiso 1 1 calc R U . . .
C6A C -0.0740(3) -0.1271(2) 0.44258(17) 0.0261(5) Uani 1 1 d . . . . .
H6A H 0.005280 -0.088886 0.427226 0.031 Uiso 1 1 calc R U . . .
C8A C -0.1403(2) -0.51800(18) 0.62136(15) 0.0191(5) Uani 1 1 d . . . . .
C9A C -0.2235(2) -0.52945(19) 0.69104(16) 0.0232(5) Uani 1 1 d . . . . .
C10A C -0.3353(3) -0.6238(2) 0.6751(2) 0.0337(6) Uani 1 1 d . . . . .
H10A H -0.305015 -0.678489 0.671053 0.051 Uiso 1 1 calc R U . . .
H10B H -0.384156 -0.619771 0.623419 0.051 Uiso 1 1 calc R U . . .
H10C H -0.387780 -0.633011 0.720671 0.051 Uiso 1 1 calc R U . . .
C11A C -0.2686(3) -0.4433(2) 0.69622(19) 0.0319(6) Uani 1 1 d . . . . .
H11A H -0.321349 -0.451402 0.741555 0.048 Uiso 1 1 calc R U . . .
H11B H -0.316763 -0.439281 0.644249 0.048 Uiso 1 1 calc R U . . .
H11C H -0.196671 -0.383813 0.706192 0.048 Uiso 1 1 calc R U . . .
C12A C -0.1469(3) -0.53822(19) 0.77259(16) 0.0233(5) Uani 1 1 d . . . . .
H12A H -0.197289 -0.539403 0.819005 0.028 Uiso 1 1 calc R U . . .
H12B H -0.131541 -0.600637 0.770761 0.028 Uiso 1 1 calc R U . . .
C13A C -0.0231(3) -0.45754(19) 0.78950(15) 0.0220(5) Uani 1 1 d . . . . .
C14A C -0.0113(3) -0.3713(2) 0.83213(17) 0.0257(5) Uani 1 1 d . . . . .
H14A H -0.082625 -0.362615 0.851663 0.031 Uiso 1 1 calc R U . . .
C15A C 0.1041(3) -0.2985(2) 0.84604(17) 0.0287(6) Uani 1 1 d . . . . .
H15A H 0.111284 -0.240277 0.874926 0.034 Uiso 1 1 calc R U . . .
C16A C 0.2086(3) -0.31074(19) 0.81776(17) 0.0265(5) Uani 1 1 d . . . . .
H16A H 0.287182 -0.260940 0.827950 0.032 Uiso 1 1 calc R U . . .
C17A C 0.1999(3) -0.39502(19) 0.77465(16) 0.0225(5) Uani 1 1 d . . . . .
C18A C 0.0838(2) -0.46820(18) 0.76188(15) 0.0209(5) Uani 1 1 d . . . . .
H18A H 0.077379 -0.526658 0.733720 0.025 Uiso 1 1 calc R U . . .
C19A C 0.3108(2) -0.40980(19) 0.74018(16) 0.0232(5) Uani 1 1 d . . . . .
H19A H 0.301060 -0.479344 0.741840 0.028 Uiso 1 1 calc R U . . .
H19B H 0.387072 -0.373871 0.776177 0.028 Uiso 1 1 calc R U . . .
C20A C 0.3286(2) -0.37642(18) 0.65033(16) 0.0213(5) Uani 1 1 d . . . . .
C21A C 0.4256(2) -0.4142(2) 0.61690(19) 0.0289(6) Uani 1 1 d . . . . .
H21A H 0.431657 -0.399012 0.558603 0.043 Uiso 1 1 calc R U . . .
H21B H 0.400241 -0.484386 0.622566 0.043 Uiso 1 1 calc R U . . .
H21C H 0.506904 -0.383187 0.648234 0.043 Uiso 1 1 calc R U . . .
C22A C 0.3707(2) -0.26626(19) 0.64740(18) 0.0259(5) Uani 1 1 d . . . . .
H22A H 0.307965 -0.243192 0.668799 0.039 Uiso 1 1 calc R U . . .
H22B H 0.380703 -0.246805 0.590301 0.039 Uiso 1 1 calc R U . . .
H22C H 0.450389 -0.238114 0.681239 0.039 Uiso 1 1 calc R U . . .
C23A C 0.2051(2) -0.42201(17) 0.59677(15) 0.0181(4) Uani 1 1 d . . . . .
Rh1B Rh 0.00286(2) 0.08022(2) 0.98631(2) 0.01471(6) Uani 1 1 d . . . . .
F1B F 0.42995(19) 0.62854(14) 0.95506(14) 0.0426(5) Uani 1 1 d . . . . .
F2B F 0.4542(2) 0.59775(15) 1.08181(15) 0.0574(7) Uani 1 1 d . . . . .
F3B F 0.3214(2) 0.66642(14) 1.03955(19) 0.0611(7) Uani 1 1 d . . . . .
O1B O -0.10566(16) 0.02984(12) 0.87879(11) 0.0189(3) Uani 1 1 d . . . . .
O2B O -0.11060(16) -0.12212(12) 0.90409(11) 0.0187(3) Uani 1 1 d . . . . .
O3B O 0.16296(16) 0.09984(12) 0.93154(11) 0.0181(3) Uani 1 1 d . . . . .
O4B O 0.15552(16) -0.05277(12) 0.95741(11) 0.0186(3) Uani 1 1 d . . . . .
N1B N -0.0035(2) 0.22884(16) 0.95858(15) 0.0217(5) Uani 1 1 d . . . . .
N2B N -0.1077(2) 0.22502(16) 0.92010(17) 0.0307(5) Uani 1 1 d . . . . .
N3B N -0.2026(3) 0.2094(2) 0.8858(2) 0.0464(7) Uani 1 1 d . . . . .
C1B C 0.0864(3) 0.32303(18) 0.97309(16) 0.0232(5) Uani 1 1 d . . . . .
C2B C 0.0619(3) 0.40655(19) 0.94956(17) 0.0250(5) Uani 1 1 d . . . . .
H2B H -0.017086 0.402408 0.922698 0.030 Uiso 1 1 calc R U . . .
C3B C 0.1542(3) 0.49580(18) 0.96580(17) 0.0261(5) Uani 1 1 d . . . . .
H3B H 0.138894 0.553285 0.949796 0.031 Uiso 1 1 calc R U . . .
C4B C 0.2691(3) 0.50096(19) 1.00552(17) 0.0265(5) Uani 1 1 d . . . . .
C5B C 0.2926(3) 0.41702(19) 1.02887(17) 0.0261(5) Uani 1 1 d . . . . .
H5B H 0.371315 0.421156 1.056218 0.031 Uiso 1 1 calc R U . . .
C6B C 0.2015(3) 0.32777(19) 1.01228(17) 0.0255(5) Uani 1 1 d . . . . .
H6B H 0.217434 0.270270 1.027483 0.031 Uiso 1 1 calc R U . . .
C7B C 0.3684(3) 0.5976(2) 1.0210(2) 0.0329(6) Uani 1 1 d . . . . .
C8B C -0.1404(2) -0.06030(17) 0.86110(15) 0.0185(5) Uani 1 1 d . . . . .
C9B C -0.2244(2) -0.09482(18) 0.78087(16) 0.0218(5) Uani 1 1 d . . . . .
C10B C -0.3372(3) -0.0609(2) 0.78174(19) 0.0294(6) Uani 1 1 d . . . . .
H10D H -0.387582 -0.092771 0.825606 0.044 Uiso 1 1 calc R U . . .
H10E H -0.387735 -0.077495 0.728430 0.044 Uiso 1 1 calc R U . . .
H10F H -0.308451 0.009376 0.791754 0.044 Uiso 1 1 calc R U . . .
C11B C -0.2675(3) -0.20509(19) 0.77132(17) 0.0265(5) Uani 1 1 d . . . . .
H11D H -0.194713 -0.226356 0.774987 0.040 Uiso 1 1 calc R U . . .
H11E H -0.315732 -0.225750 0.717594 0.040 Uiso 1 1 calc R U . . .
H11F H -0.319754 -0.233827 0.815245 0.040 Uiso 1 1 calc R U . . .
C12B C -0.1490(3) -0.04667(19) 0.70823(16) 0.0230(5) Uani 1 1 d . . . . .
H12C H -0.199714 -0.073210 0.655564 0.028 Uiso 1 1 calc R U . . .
H12D H -0.134797 0.023640 0.711047 0.028 Uiso 1 1 calc R U . . .
C13B C -0.0249(3) -0.06158(19) 0.70796(15) 0.0216(5) Uani 1 1 d . . . . .
C14B C -0.0122(3) -0.1421(2) 0.66835(17) 0.0256(5) Uani 1 1 d . . . . .
H14B H -0.083273 -0.188697 0.639740 0.031 Uiso 1 1 calc R U . . .
C15B C 0.1032(3) -0.1545(2) 0.67046(17) 0.0282(6) Uani 1 1 d . . . . .
H15B H 0.110632 -0.209614 0.643756 0.034 Uiso 1 1 calc R U . . .
C16B C 0.2081(3) -0.0860(2) 0.71184(17) 0.0258(5) Uani 1 1 d . . . . .
H16B H 0.287043 -0.094227 0.712687 0.031 Uiso 1 1 calc R U . . .
C17B C 0.1978(3) -0.00526(18) 0.75204(16) 0.0224(5) Uani 1 1 d . . . . .
C18B C 0.0817(3) 0.00631(19) 0.74867(16) 0.0221(5) Uani 1 1 d . . . . .
H18B H 0.074632 0.061897 0.774760 0.027 Uiso 1 1 calc R U . . .
C19B C 0.3087(2) 0.06914(19) 0.79912(17) 0.0237(5) Uani 1 1 d . . . . .
H19C H 0.298255 0.133246 0.794221 0.028 Uiso 1 1 calc R U . . .
H19D H 0.384499 0.072238 0.772934 0.028 Uiso 1 1 calc R U . . .
C20B C 0.3291(2) 0.04952(17) 0.89196(16) 0.0209(5) Uani 1 1 d . . . . .
C21B C 0.3738(2) -0.03719(18) 0.90294(18) 0.0239(5) Uani 1 1 d . . . . .
H21D H 0.312499 -0.094160 0.873820 0.036 Uiso 1 1 calc R U . . .
H21E H 0.383347 -0.049900 0.961740 0.036 Uiso 1 1 calc R U . . .
H21F H 0.454088 -0.023150 0.880318 0.036 Uiso 1 1 calc R U . . .
C22B C 0.4253(2) 0.14025(19) 0.93542(19) 0.0275(6) Uani 1 1 d . . . . .
H22D H 0.505289 0.153558 0.912442 0.041 Uiso 1 1 calc R U . . .
H22E H 0.435833 0.129573 0.994567 0.041 Uiso 1 1 calc R U . . .
H22F H 0.396289 0.195523 0.926981 0.041 Uiso 1 1 calc R U . . .
C23B C 0.2059(2) 0.03030(16) 0.92987(15) 0.0167(4) Uani 1 1 d . . . . .
C7_1 C -0.3886(3) -0.1036(3) 0.4674(2) 0.0392(7) Uani 0.701(7) 1 d D U P A 1
F1_1 F -0.4048(4) -0.0819(4) 0.5457(2) 0.0546(11) Uani 0.701(7) 1 d D U P A 1
F2_1 F -0.5024(3) -0.1689(3) 0.4437(3) 0.0663(14) Uani 0.701(7) 1 d D U P A 1
F3_1 F -0.3769(5) -0.0264(4) 0.4265(4) 0.0745(17) Uani 0.701(7) 1 d D U P A 1
C7_2 C -0.3886(3) -0.1036(3) 0.4674(2) 0.0392(7) Uani 0.299(7) 1 d D U P A 2
F1_2 F -0.4484(9) -0.1140(8) 0.3936(6) 0.061(2) Uani 0.299(7) 1 d D U P A 2
F2_2 F -0.4491(11) -0.1252(9) 0.5254(8) 0.062(3) Uani 0.299(7) 1 d D U P A 2
F3_2 F -0.3324(8) -0.0032(5) 0.4710(8) 0.052(2) Uani 0.299(7) 1 d D U P A 2

loop_
_atom_site_aniso_label
_atom_site_aniso_U_11
_atom_site_aniso_U_22
_atom_site_aniso_U_33
_atom_site_aniso_U_23
_atom_site_aniso_U_13
_atom_site_aniso_U_12
Rh1A 0.01536(10) 0.01274(10) 0.01663(10) -0.00034(7) 0.00122(7) 0.00508(7)
O1A 0.0212(8) 0.0193(8) 0.0198(8) 0.0020(7) 0.0052(7) 0.0087(7)
O2A 0.0210(8) 0.0181(8) 0.0194(8) 0.0015(6) 0.0057(7) 0.0063(7)
O3A 0.0177(8) 0.0150(8) 0.0218(9) -0.0004(6) -0.0022(7) 0.0039(6)
O4A 0.0169(8) 0.0153(8) 0.0209(8) -0.0006(6) -0.0011(6) 0.0050(6)
N1A 0.0237(11) 0.0185(11) 0.0251(12) 0.0027(9) 0.0028(9) 0.0082(9)
N2A 0.0317(14) 0.0238(12) 0.0584(18) 0.0107(12) 0.0109(12) 0.0096(11)
N3A 0.0395(18) 0.0398(17) 0.121(4) 0.027(2) 0.028(2) 0.0125(14)
C1A 0.0268(13) 0.0263(13) 0.0201(12) -0.0005(10) 0.0000(10) 0.0102(11)
C2A 0.0315(14) 0.0231(12) 0.0242(13) 0.0032(10) 0.0030(10) 0.0117(11)
C3A 0.0281(13) 0.0287(14) 0.0285(14) 0.0065(11) 0.0070(11) 0.0101(11)
C4A 0.0325(15) 0.0299(14) 0.0254(13) 0.0045(11) 0.0048(11) 0.0173(12)
C5A 0.0398(16) 0.0211(12) 0.0270(13) 0.0065(10) 0.0066(11) 0.0130(11)
C6A 0.0294(14) 0.0251(13) 0.0251(13) 0.0052(10) 0.0044(10) 0.0102(11)
C8A 0.0178(11) 0.0214(11) 0.0178(11) -0.0011(9) 0.0003(9) 0.0067(9)
C9A 0.0202(12) 0.0273(13) 0.0234(12) 0.0014(10) 0.0058(10) 0.0086(10)
C10A 0.0247(14) 0.0401(16) 0.0315(15) -0.0003(12) 0.0082(11) 0.0031(12)
C11A 0.0346(15) 0.0422(16) 0.0296(14) 0.0047(12) 0.0123(12) 0.0244(13)
C12A 0.0285(13) 0.0226(12) 0.0206(12) 0.0031(9) 0.0059(10) 0.0100(10)
C13A 0.0308(13) 0.0208(12) 0.0153(11) 0.0019(9) 0.0028(10) 0.0095(10)
C14A 0.0348(15) 0.0238(13) 0.0223(13) 0.0006(10) 0.0064(11) 0.0140(11)
C15A 0.0404(16) 0.0216(12) 0.0245(13) -0.0008(10) 0.0054(11) 0.0104(11)
C16A 0.0326(14) 0.0190(12) 0.0251(13) -0.0002(10) 0.0012(11) 0.0053(10)
C17A 0.0272(13) 0.0221(12) 0.0188(11) -0.0004(9) -0.0002(9) 0.0100(10)
C18A 0.0269(13) 0.0187(11) 0.0166(11) 0.0011(9) 0.0010(9) 0.0075(10)
C19A 0.0230(12) 0.0226(12) 0.0229(12) -0.0012(9) -0.0050(10) 0.0082(10)
C20A 0.0167(11) 0.0205(12) 0.0255(12) -0.0003(9) 0.0012(9) 0.0050(9)
C21A 0.0173(12) 0.0317(14) 0.0378(15) -0.0025(11) 0.0023(11) 0.0085(10)
C22A 0.0184(12) 0.0212(12) 0.0335(14) -0.0001(10) -0.0026(10) 0.0020(10)
C23A 0.0172(11) 0.0185(11) 0.0190(11) 0.0004(9) 0.0035(9) 0.0060(9)
Rh1B 0.01619(10) 0.01034(10) 0.01698(10) -0.00119(7) 0.00066(7) 0.00390(7)
F1B 0.0369(10) 0.0310(9) 0.0502(12) 0.0078(8) 0.0107(9) -0.0030(8)
F2B 0.0593(14) 0.0340(10) 0.0520(13) 0.0023(9) -0.0198(11) -0.0131(10)
F3B 0.0474(12) 0.0231(9) 0.107(2) -0.0213(11) 0.0201(13) 0.0008(9)
O1B 0.0209(8) 0.0160(8) 0.0193(8) -0.0023(6) -0.0020(7) 0.0067(7)
O2B 0.0217(8) 0.0146(8) 0.0182(8) -0.0021(6) -0.0017(7) 0.0049(7)
O3B 0.0174(8) 0.0141(8) 0.0233(9) -0.0007(6) 0.0032(7) 0.0055(6)
O4B 0.0182(8) 0.0151(8) 0.0233(9) 0.0003(6) 0.0038(7) 0.0063(6)
N1B 0.0240(11) 0.0144(10) 0.0237(11) 0.0003(8) 0.0020(9) 0.0027(9)
N2B 0.0317(13) 0.0170(10) 0.0421(14) -0.0007(9) -0.0003(11) 0.0077(9)
N3B 0.0331(15) 0.0312(14) 0.073(2) -0.0042(14) -0.0115(14) 0.0121(11)
C1B 0.0282(13) 0.0171(11) 0.0200(12) -0.0012(9) 0.0062(10) 0.0008(10)
C2B 0.0295(13) 0.0213(12) 0.0222(12) 0.0009(10) 0.0029(10) 0.0056(11)
C3B 0.0361(15) 0.0151(11) 0.0262(13) 0.0023(9) 0.0061(11) 0.0067(11)
C4B 0.0311(14) 0.0183(12) 0.0262(13) -0.0023(10) 0.0067(11) 0.0023(11)
C5B 0.0265(13) 0.0229(13) 0.0274(13) -0.0015(10) 0.0024(10) 0.0065(10)
C6B 0.0314(14) 0.0194(12) 0.0239(13) 0.0004(10) 0.0046(10) 0.0057(11)
C7B 0.0324(15) 0.0226(13) 0.0379(16) -0.0006(12) 0.0048(12) 0.0014(12)
C8B 0.0176(11) 0.0164(11) 0.0215(11) -0.0020(9) 0.0024(9) 0.0054(9)
C9B 0.0194(11) 0.0205(12) 0.0239(12) -0.0028(9) -0.0014(9) 0.0057(9)
C10B 0.0222(13) 0.0311(14) 0.0341(15) -0.0073(11) -0.0039(11) 0.0096(11)
C11B 0.0272(13) 0.0206(12) 0.0269(13) -0.0071(10) -0.0033(10) 0.0033(10)
C12B 0.0266(13) 0.0228(12) 0.0203(12) -0.0012(9) -0.0015(10) 0.0101(10)
C13B 0.0290(13) 0.0235(12) 0.0148(11) 0.0026(9) 0.0025(9) 0.0121(10)
C14B 0.0312(14) 0.0237(13) 0.0213(12) -0.0026(10) 0.0001(10) 0.0090(11)
C15B 0.0381(15) 0.0274(13) 0.0227(13) -0.0034(10) 0.0031(11) 0.0159(12)
C16B 0.0312(14) 0.0265(13) 0.0246(13) 0.0015(10) 0.0053(10) 0.0154(11)
C17B 0.0282(13) 0.0195(11) 0.0207(12) 0.0042(9) 0.0047(10) 0.0093(10)
C18B 0.0273(13) 0.0220(12) 0.0184(11) 0.0031(9) 0.0037(10) 0.0096(10)
C19B 0.0232(12) 0.0201(12) 0.0273(13) 0.0041(10) 0.0065(10) 0.0055(10)
C20B 0.0188(11) 0.0168(11) 0.0266(13) -0.0013(9) 0.0017(9) 0.0056(9)
C21B 0.0204(12) 0.0210(12) 0.0317(14) 0.0005(10) 0.0026(10) 0.0088(10)
C22B 0.0190(12) 0.0200(12) 0.0402(16) -0.0044(11) 0.0004(11) 0.0029(10)
C23B 0.0159(10) 0.0131(10) 0.0192(11) -0.0019(8) 0.0006(8) 0.0028(8)
C7_1 0.0407(16) 0.0422(16) 0.0439(16) 0.0106(13) 0.0119(13) 0.0238(13)
F1_1 0.048(2) 0.080(3) 0.0487(18) -0.0116(17) 0.0060(15) 0.038(2)
F2_1 0.0346(16) 0.063(2) 0.104(3) -0.028(2) -0.0174(18) 0.0271(15)
F3_1 0.066(3) 0.090(3) 0.103(4) 0.071(3) 0.050(3) 0.061(2)
C7_2 0.0407(16) 0.0422(16) 0.0439(16) 0.0106(13) 0.0119(13) 0.0238(13)
F1_2 0.050(4) 0.086(6) 0.066(4) -0.004(4) -0.016(3) 0.052(4)
F2_2 0.056(5) 0.075(6) 0.081(5) 0.048(5) 0.049(4) 0.045(4)
F3_2 0.045(4) 0.038(3) 0.086(6) 0.012(3) 0.010(4) 0.030(3)

loop_
_atom_type_symbol
_atom_type_description
_atom_type_scat_dispersion_real
_atom_type_scat_dispersion_imag
_atom_type_scat_source
C C 0.0181 0.0091 'International Tables Vol C Tables 4.2.6.8 and 6.1.1.4'
H H 0.0000 0.0000 'International Tables Vol C Tables 4.2.6.8 and 6.1.1.4'
F F 0.0727 0.0534 'International Tables Vol C Tables 4.2.6.8 and 6.1.1.4'
N N 0.0311 0.0180 'International Tables Vol C Tables 4.2.6.8 and 6.1.1.4'
O O 0.0492 0.0322 'International Tables Vol C Tables 4.2.6.8 and 6.1.1.4'
Rh Rh 0.0927 3.6045 'International Tables Vol C Tables 4.2.6.8 and 6.1.1.4'

loop_
_geom_angle_atom_site_label_1
_geom_angle_atom_site_label_2
_geom_angle_atom_site_label_3
_geom_angle
_geom_angle_site_symmetry_1
_geom_angle_site_symmetry_3
_geom_angle_publ_flag
O1A Rh1A Rh1A 87.63(5) . 2_546 ?
O1A Rh1A O4A 88.00(7) . 2_546 ?
O1A Rh1A N1A 94.33(8) . . ?
O2A Rh1A Rh1A 88.87(5) 2_546 2_546 ?
O2A Rh1A O1A 176.50(6) 2_546 . ?
O2A Rh1A O4A 92.04(7) 2_546 2_546 ?
O2A Rh1A N1A 89.16(8) 2_546 . ?
O3A Rh1A Rh1A 88.45(5) . 2_546 ?
O3A Rh1A O1A 91.55(7) . . ?
O3A Rh1A O2A 88.21(7) . 2_546 ?
O3A Rh1A O4A 176.56(6) . 2_546 ?
O3A Rh1A N1A 88.81(8) . . ?
O4A Rh1A Rh1A 88.13(5) 2_546 2_546 ?
O4A Rh1A N1A 94.62(8) 2_546 . ?
N1A Rh1A Rh1A 176.68(6) . 2_546 ?
C8A O1A Rh1A 119.74(16) . . ?
C8A O2A Rh1A 118.37(16) . 2_546 ?
C23A O3A Rh1A 119.03(15) . . ?
C23A O4A Rh1A 118.38(15) . 2_546 ?
N2A N1A Rh1A 111.27(18) . . ?
N2A N1A C1A 115.4(2) . . ?
C1A N1A Rh1A 133.29(18) . . ?
N3A N2A N1A 173.1(3) . . ?
C2A C1A N1A 116.6(2) . . ?
C2A C1A C6A 120.7(3) . . ?
C6A C1A N1A 122.7(2) . . ?
C1A C2A H2A 120.3 . . ?
C3A C2A C1A 119.4(3) . . ?
C3A C2A H2A 120.3 . . ?
C2A C3A H3A 119.7 . . ?
C2A C3A C4A 120.6(3) . . ?
C4A C3A H3A 119.7 . . ?
C3A C4A C5A 119.8(3) . . ?
C3A C4A C7_1 119.4(3) . . ?
C3A C4A C7_2 119.4(3) . . ?
C5A C4A C7_1 120.7(3) . . ?
C5A C4A C7_2 120.7(3) . . ?
C4A C5A H5A 120.0 . . ?
C6A C5A C4A 119.9(3) . . ?
C6A C5A H5A 120.0 . . ?
C1A C6A H6A 120.2 . . ?
C5A C6A C1A 119.6(3) . . ?
C5A C6A H6A 120.2 . . ?
O1A C8A O2A 125.4(2) . . ?
O1A C8A C9A 118.0(2) . . ?
O2A C8A C9A 116.7(2) . . ?
C8A C9A C10A 108.9(2) . . ?
C8A C9A C12A 108.0(2) . . ?
C10A C9A C12A 108.4(2) . . ?
C11A C9A C8A 110.4(2) . . ?
C11A C9A C10A 110.3(2) . . ?
C11A C9A C12A 110.9(2) . . ?
C9A C10A H10A 109.5 . . ?
C9A C10A H10B 109.5 . . ?
C9A C10A H10C 109.5 . . ?
H10A C10A H10B 109.5 . . ?
H10A C10A H10C 109.5 . . ?
H10B C10A H10C 109.5 . . ?
C9A C11A H11A 109.5 . . ?
C9A C11A H11B 109.5 . . ?
C9A C11A H11C 109.5 . . ?
H11A C11A H11B 109.5 . . ?
H11A C11A H11C 109.5 . . ?
H11B C11A H11C 109.5 . . ?
C9A C12A H12A 108.7 . . ?
C9A C12A H12B 108.7 . . ?
H12A C12A H12B 107.6 . . ?
C13A C12A C9A 114.4(2) . . ?
C13A C12A H12A 108.7 . . ?
C13A C12A H12B 108.7 . . ?
C14A C13A C12A 122.2(3) . . ?
C18A C13A C12A 119.5(2) . . ?
C18A C13A C14A 118.3(3) . . ?
C13A C14A H14A 119.8 . . ?
C15A C14A C13A 120.5(3) . . ?
C15A C14A H14A 119.8 . . ?
C14A C15A H15A 120.0 . . ?
C16A C15A C14A 120.1(3) . . ?
C16A C15A H15A 120.0 . . ?
C15A C16A H16A 119.6 . . ?
C15A C16A C17A 120.9(3) . . ?
C17A C16A H16A 119.6 . . ?
C16A C17A C18A 118.6(3) . . ?
C16A C17A C19A 122.5(2) . . ?
C18A C17A C19A 118.9(2) . . ?
C13A C18A C17A 121.7(2) . . ?
C13A C18A H18A 119.2 . . ?
C17A C18A H18A 119.2 . . ?
C17A C19A H19A 108.7 . . ?
C17A C19A H19B 108.7 . . ?
C17A C19A C20A 114.2(2) . . ?
H19A C19A H19B 107.6 . . ?
C20A C19A H19A 108.7 . . ?
C20A C19A H19B 108.7 . . ?
C21A C20A C19A 108.8(2) . . ?
C22A C20A C19A 110.8(2) . . ?
C22A C20A C21A 110.3(2) . . ?
C22A C20A C23A 110.4(2) . . ?
C23A C20A C19A 108.7(2) . . ?
C23A C20A C21A 107.8(2) . . ?
C20A C21A H21A 109.5 . . ?
C20A C21A H21B 109.5 . . ?
C20A C21A H21C 109.5 . . ?
H21A C21A H21B 109.5 . . ?
H21A C21A H21C 109.5 . . ?
H21B C21A H21C 109.5 . . ?
C20A C22A H22A 109.5 . . ?
C20A C22A H22B 109.5 . . ?
C20A C22A H22C 109.5 . . ?
H22A C22A H22B 109.5 . . ?
H22A C22A H22C 109.5 . . ?
H22B C22A H22C 109.5 . . ?
O3A C23A O4A 125.9(2) . . ?
O3A C23A C20A 117.5(2) . . ?
O4A C23A C20A 116.6(2) . . ?
O1B Rh1B Rh1B 89.07(5) . 2_557 ?
O1B Rh1B O2B 176.44(6) . 2_557 ?
O1B Rh1B O3B 92.14(7) . . ?
O1B Rh1B N1B 88.73(8) . . ?
O2B Rh1B Rh1B 87.39(5) 2_557 2_557 ?
O2B Rh1B O3B 88.03(7) 2_557 . ?
O2B Rh1B N1B 94.80(8) 2_557 . ?
O3B Rh1B Rh1B 88.02(5) . 2_557 ?
O3B Rh1B N1B 94.44(8) . . ?
O4B Rh1B Rh1B 88.51(5) 2_557 2_557 ?
O4B Rh1B O1B 88.11(7) 2_557 . ?
O4B Rh1B O2B 91.50(7) 2_557 2_557 ?
O4B Rh1B O3B 176.52(6) 2_557 . ?
O4B Rh1B N1B 89.03(8) 2_557 . ?
N1B Rh1B Rh1B 176.75(6) . 2_557 ?
C8B O1B Rh1B 118.31(16) . . ?
C8B O2B Rh1B 119.86(15) . 2_557 ?
C23B O3B Rh1B 118.73(15) . . ?
C23B O4B Rh1B 119.39(15) . 2_557 ?
N2B N1B Rh1B 111.73(17) . . ?
N2B N1B C1B 115.8(2) . . ?
C1B N1B Rh1B 132.39(19) . . ?
N3B N2B N1B 171.3(3) . . ?
C2B C1B N1B 122.6(3) . . ?
C6B C1B N1B 116.3(2) . . ?
C6B C1B C2B 121.1(2) . . ?
C1B C2B H2B 120.4 . . ?
C3B C2B C1B 119.2(3) . . ?
C3B C2B H2B 120.4 . . ?
C2B C3B H3B 120.1 . . ?
C2B C3B C4B 119.8(3) . . ?
C4B C3B H3B 120.1 . . ?
C3B C4B C5B 120.5(2) . . ?
C3B C4B C7B 119.2(3) . . ?
C5B C4B C7B 120.3(3) . . ?
C4B C5B H5B 120.0 . . ?
C6B C5B C4B 120.0(3) . . ?
C6B C5B H5B 120.0 . . ?
C1B C6B H6B 120.4 . . ?
C5B C6B C1B 119.3(3) . . ?
C5B C6B H6B 120.4 . . ?
F1B C7B F3B 105.3(3) . . ?
F1B C7B C4B 112.6(3) . . ?
F2B C7B F1B 106.0(3) . . ?
F2B C7B F3B 107.5(3) . . ?
F2B C7B C4B 112.9(3) . . ?
F3B C7B C4B 111.9(3) . . ?
O1B C8B C9B 116.3(2) . . ?
O2B C8B O1B 125.3(2) . . ?
O2B C8B C9B 118.4(2) . . ?
C8B C9B C10B 108.9(2) . . ?
C8B C9B C11B 110.5(2) . . ?
C8B C9B C12B 108.0(2) . . ?
C10B C9B C12B 108.5(2) . . ?
C11B C9B C10B 110.1(2) . . ?
C11B C9B C12B 110.8(2) . . ?
C9B C10B H10D 109.5 . . ?
C9B C10B H10E 109.5 . . ?
C9B C10B H10F 109.5 . . ?
H10D C10B H10E 109.5 . . ?
H10D C10B H10F 109.5 . . ?
H10E C10B H10F 109.5 . . ?
C9B C11B H11D 109.5 . . ?
C9B C11B H11E 109.5 . . ?
C9B C11B H11F 109.5 . . ?
H11D C11B H11E 109.5 . . ?
H11D C11B H11F 109.5 . . ?
H11E C11B H11F 109.5 . . ?
C9B C12B H12C 108.7 . . ?
C9B C12B H12D 108.7 . . ?
H12C C12B H12D 107.6 . . ?
C13B C12B C9B 114.1(2) . . ?
C13B C12B H12C 108.7 . . ?
C13B C12B H12D 108.7 . . ?
C14B C13B C12B 122.2(2) . . ?
C18B C13B C12B 119.6(2) . . ?
C18B C13B C14B 118.3(3) . . ?
C13B C14B H14B 119.6 . . ?
C15B C14B C13B 120.7(3) . . ?
C15B C14B H14B 119.6 . . ?
C14B C15B H15B 120.0 . . ?
C14B C15B C16B 119.9(3) . . ?
C16B C15B H15B 120.0 . . ?
C15B C16B H16B 119.8 . . ?
C15B C16B C17B 120.5(3) . . ?
C17B C16B H16B 119.8 . . ?
C16B C17B C19B 121.9(2) . . ?
C18B C17B C16B 118.8(3) . . ?
C18B C17B C19B 119.3(2) . . ?
C13B C18B H18B 119.1 . . ?
C17B C18B C13B 121.9(2) . . ?
C17B C18B H18B 119.1 . . ?
C17B C19B H19C 108.6 . . ?
C17B C19B H19D 108.6 . . ?
C17B C19B C20B 114.8(2) . . ?
H19C C19B H19D 107.5 . . ?
C20B C19B H19C 108.6 . . ?
C20B C19B H19D 108.6 . . ?
C21B C20B C19B 110.6(2) . . ?
C21B C20B C22B 110.3(2) . . ?
C21B C20B C23B 110.2(2) . . ?
C22B C20B C19B 108.9(2) . . ?
C23B C20B C19B 108.6(2) . . ?
C23B C20B C22B 108.1(2) . . ?
C20B C21B H21D 109.5 . . ?
C20B C21B H21E 109.5 . . ?
C20B C21B H21F 109.5 . . ?
H21D C21B H21E 109.5 . . ?
H21D C21B H21F 109.5 . . ?
H21E C21B H21F 109.5 . . ?
C20B C22B H22D 109.5 . . ?
C20B C22B H22E 109.5 . . ?
C20B C22B H22F 109.5 . . ?
H22D C22B H22E 109.5 . . ?
H22D C22B H22F 109.5 . . ?
H22E C22B H22F 109.5 . . ?
O3B C23B C20B 117.1(2) . . ?
O4B C23B O3B 125.3(2) . . ?
O4B C23B C20B 117.6(2) . . ?
F1_1 C7_1 C4A 111.6(3) . . ?
F2_1 C7_1 C4A 113.2(3) . . ?
F2_1 C7_1 F1_1 100.2(4) . . ?
F3_1 C7_1 C4A 116.1(3) . . ?
F3_1 C7_1 F1_1 106.2(4) . . ?
F3_1 C7_1 F2_1 108.1(4) . . ?
F1_2 C7_2 C4A 108.8(4) . . ?
F1_2 C7_2 F3_2 99.0(7) . . ?
F2_2 C7_2 C4A 115.4(5) . . ?
F2_2 C7_2 F1_2 118.0(8) . . ?
F2_2 C7_2 F3_2 107.4(8) . . ?
F3_2 C7_2 C4A 106.2(4) . . ?

loop_
_geom_bond_atom_site_label_1
_geom_bond_atom_site_label_2
_geom_bond_distance
_geom_bond_site_symmetry_2
_geom_bond_publ_flag
Rh1A Rh1A 2.3813(3) 2_546 ?
Rh1A O1A 2.0414(17) . ?
Rh1A O2A 2.0385(17) 2_546 ?
Rh1A O3A 2.0270(17) . ?
Rh1A O4A 2.0442(17) 2_546 ?
Rh1A N1A 2.288(2) . ?
O1A C8A 1.265(3) . ?
O2A C8A 1.274(3) . ?
O3A C23A 1.266(3) . ?
O4A C23A 1.271(3) . ?
N1A N2A 1.266(4) . ?
N1A C1A 1.421(4) . ?
N2A N3A 1.129(4) . ?
C1A C2A 1.390(4) . ?
C1A C6A 1.390(4) . ?
C2A H2A 0.9500 . ?
C2A C3A 1.379(4) . ?
C3A H3A 0.9500 . ?
C3A C4A 1.392(4) . ?
C4A C5A 1.393(4) . ?
C4A C7_1 1.500(4) . ?
C4A C7_2 1.500(4) . ?
C5A H5A 0.9500 . ?
C5A C6A 1.389(4) . ?
C6A H6A 0.9500 . ?
C8A C9A 1.524(3) . ?
C9A C10A 1.540(4) . ?
C9A C11A 1.522(4) . ?
C9A C12A 1.553(4) . ?
C10A H10A 0.9800 . ?
C10A H10B 0.9800 . ?
C10A H10C 0.9800 . ?
C11A H11A 0.9800 . ?
C11A H11B 0.9800 . ?
C11A H11C 0.9800 . ?
C12A H12A 0.9900 . ?
C12A H12B 0.9900 . ?
C12A C13A 1.513(4) . ?
C13A C14A 1.403(4) . ?
C13A C18A 1.398(4) . ?
C14A H14A 0.9500 . ?
C14A C15A 1.392(4) . ?
C15A H15A 0.9500 . ?
C15A C16A 1.386(4) . ?
C16A H16A 0.9500 . ?
C16A C17A 1.391(4) . ?
C17A C18A 1.399(4) . ?
C17A C19A 1.513(4) . ?
C18A H18A 0.9500 . ?
C19A H19A 0.9900 . ?
C19A H19B 0.9900 . ?
C19A C20A 1.555(4) . ?
C20A C21A 1.537(4) . ?
C20A C22A 1.527(4) . ?
C20A C23A 1.530(3) . ?
C21A H21A 0.9800 . ?
C21A H21B 0.9800 . ?
C21A H21C 0.9800 . ?
C22A H22A 0.9800 . ?
C22A H22B 0.9800 . ?
C22A H22C 0.9800 . ?
Rh1B Rh1B 2.3787(3) 2_557 ?
Rh1B O1B 2.0338(17) . ?
Rh1B O2B 2.0417(17) 2_557 ?
Rh1B O3B 2.0472(17) . ?
Rh1B O4B 2.0278(17) 2_557 ?
Rh1B N1B 2.253(2) . ?
F1B C7B 1.337(4) . ?
F2B C7B 1.328(4) . ?
F3B C7B 1.340(4) . ?
O1B C8B 1.272(3) . ?
O2B C8B 1.264(3) . ?
O3B C23B 1.274(3) . ?
O4B C23B 1.265(3) . ?
N1B N2B 1.278(4) . ?
N1B C1B 1.424(3) . ?
N2B N3B 1.125(4) . ?
C1B C2B 1.393(4) . ?
C1B C6B 1.390(4) . ?
C2B H2B 0.9500 . ?
C2B C3B 1.387(4) . ?
C3B H3B 0.9500 . ?
C3B C4B 1.389(4) . ?
C4B C5B 1.393(4) . ?
C4B C7B 1.494(4) . ?
C5B H5B 0.9500 . ?
C5B C6B 1.381(4) . ?
C6B H6B 0.9500 . ?
C8B C9B 1.526(3) . ?
C9B C10B 1.533(4) . ?
C9B C11B 1.529(3) . ?
C9B C12B 1.559(4) . ?
C10B H10D 0.9800 . ?
C10B H10E 0.9800 . ?
C10B H10F 0.9800 . ?
C11B H11D 0.9800 . ?
C11B H11E 0.9800 . ?
C11B H11F 0.9800 . ?
C12B H12C 0.9900 . ?
C12B H12D 0.9900 . ?
C12B C13B 1.508(4) . ?
C13B C14B 1.402(4) . ?
C13B C18B 1.398(4) . ?
C14B H14B 0.9500 . ?
C14B C15B 1.390(4) . ?
C15B H15B 0.9500 . ?
C15B C16B 1.396(4) . ?
C16B H16B 0.9500 . ?
C16B C17B 1.397(4) . ?
C17B C18B 1.392(4) . ?
C17B C19B 1.510(4) . ?
C18B H18B 0.9500 . ?
C19B H19C 0.9900 . ?
C19B H19D 0.9900 . ?
C19B C20B 1.552(4) . ?
C20B C21B 1.527(3) . ?
C20B C22B 1.536(3) . ?
C20B C23B 1.532(3) . ?
C21B H21D 0.9800 . ?
C21B H21E 0.9800 . ?
C21B H21F 0.9800 . ?
C22B H22D 0.9800 . ?
C22B H22E 0.9800 . ?
C22B H22F 0.9800 . ?
C7_1 F1_1 1.358(5) . ?
C7_1 F2_1 1.354(5) . ?
C7_1 F3_1 1.289(5) . ?
C7_2 F1_2 1.309(8) . ?
C7_2 F2_2 1.204(9) . ?
C7_2 F3_2 1.396(8) . ?

loop_
_geom_torsion_atom_site_label_1
_geom_torsion_atom_site_label_2
_geom_torsion_atom_site_label_3
_geom_torsion_atom_site_label_4
_geom_torsion
_geom_torsion_site_symmetry_1
_geom_torsion_site_symmetry_2
_geom_torsion_site_symmetry_3
_geom_torsion_site_symmetry_4
_geom_torsion_publ_flag
Rh1A O1A C8A O2A 1.7(3) . . . . ?
Rh1A O1A C8A C9A -178.57(16) . . . . ?
Rh1A O2A C8A O1A -1.5(3) 2_546 . . . ?
Rh1A O2A C8A C9A 178.77(16) 2_546 . . . ?
Rh1A O3A C23A O4A -3.3(3) . . . . ?
Rh1A O3A C23A C20A 176.30(16) . . . . ?
Rh1A O4A C23A O3A 3.0(3) 2_546 . . . ?
Rh1A O4A C23A C20A -176.70(16) 2_546 . . . ?
Rh1A N1A C1A C2A 2.9(4) . . . . ?
Rh1A N1A C1A C6A -176.1(2) . . . . ?
O1A C8A C9A C10A 126.1(3) . . . . ?
O1A C8A C9A C11A 4.9(3) . . . . ?
O1A C8A C9A C12A -116.4(2) . . . . ?
O2A C8A C9A C10A -54.1(3) . . . . ?
O2A C8A C9A C11A -175.3(2) . . . . ?
O2A C8A C9A C12A 63.3(3) . . . . ?
N1A C1A C2A C3A -179.6(3) . . . . ?
N1A C1A C6A C5A 179.5(3) . . . . ?
N2A N1A C1A C2A -180.0(3) . . . . ?
N2A N1A C1A C6A 1.0(4) . . . . ?
C1A C2A C3A C4A 0.4(4) . . . . ?
C2A C1A C6A C5A 0.6(4) . . . . ?
C2A C3A C4A C5A -0.3(4) . . . . ?
C2A C3A C4A C7_1 -180.0(3) . . . . ?
C2A C3A C4A C7_2 -180.0(3) . . . . ?
C3A C4A C5A C6A 0.4(4) . . . . ?
C3A C4A C7_1 F1_1 76.6(4) . . . . ?
C3A C4A C7_1 F2_1 -35.6(5) . . . . ?
C3A C4A C7_1 F3_1 -161.5(5) . . . . ?
C3A C4A C7_2 F1_2 -93.5(7) . . . . ?
C3A C4A C7_2 F2_2 41.8(9) . . . . ?
C3A C4A C7_2 F3_2 160.7(6) . . . . ?
C4A C5A C6A C1A -0.5(4) . . . . ?
C5A C4A C7_1 F1_1 -103.0(4) . . . . ?
C5A C4A C7_1 F2_1 144.8(4) . . . . ?
C5A C4A C7_1 F3_1 18.9(6) . . . . ?
C5A C4A C7_2 F1_2 86.9(7) . . . . ?
C5A C4A C7_2 F2_2 -137.8(9) . . . . ?
C5A C4A C7_2 F3_2 -18.9(7) . . . . ?
C6A C1A C2A C3A -0.6(4) . . . . ?
C8A C9A C12A C13A 53.1(3) . . . . ?
C9A C12A C13A C14A 88.6(3) . . . . ?
C9A C12A C13A C18A -91.2(3) . . . . ?
C10A C9A C12A C13A 170.8(2) . . . . ?
C11A C9A C12A C13A -68.0(3) . . . . ?
C12A C13A C14A C15A -179.6(2) . . . . ?
C12A C13A C18A C17A 178.8(2) . . . . ?
C13A C14A C15A C16A 0.0(4) . . . . ?
C14A C13A C18A C17A -1.0(4) . . . . ?
C14A C15A C16A C17A 0.6(4) . . . . ?
C15A C16A C17A C18A -1.3(4) . . . . ?
C15A C16A C17A C19A 177.8(3) . . . . ?
C16A C17A C18A C13A 1.6(4) . . . . ?
C16A C17A C19A C20A -90.8(3) . . . . ?
C17A C19A C20A C21A -168.4(2) . . . . ?
C17A C19A C20A C22A 70.2(3) . . . . ?
C17A C19A C20A C23A -51.3(3) . . . . ?
C18A C13A C14A C15A 0.3(4) . . . . ?
C18A C17A C19A C20A 88.3(3) . . . . ?
C19A C17A C18A C13A -177.6(2) . . . . ?
C19A C20A C23A O3A 116.5(2) . . . . ?
C19A C20A C23A O4A -63.9(3) . . . . ?
C21A C20A C23A O3A -125.8(2) . . . . ?
C21A C20A C23A O4A 53.9(3) . . . . ?
C22A C20A C23A O3A -5.2(3) . . . . ?
C22A C20A C23A O4A 174.4(2) . . . . ?
Rh1B O1B C8B O2B -1.9(3) . . . . ?
Rh1B O1B C8B C9B 178.50(16) . . . . ?
Rh1B O2B C8B O1B 2.3(3) 2_557 . . . ?
Rh1B O2B C8B C9B -178.13(16) 2_557 . . . ?
Rh1B O3B C23B O4B 2.3(3) . . . . ?
Rh1B O3B C23B C20B -177.20(16) . . . . ?
Rh1B O4B C23B O3B -2.7(3) 2_557 . . . ?
Rh1B O4B C23B C20B 176.81(16) 2_557 . . . ?
Rh1B N1B C1B C2B 179.40(19) . . . . ?
Rh1B N1B C1B C6B -0.5(4) . . . . ?
O1B C8B C9B C10B -54.2(3) . . . . ?
O1B C8B C9B C11B -175.2(2) . . . . ?
O1B C8B C9B C12B 63.4(3) . . . . ?
O2B C8B C9B C10B 126.2(2) . . . . ?
O2B C8B C9B C11B 5.1(3) . . . . ?
O2B C8B C9B C12B -116.2(2) . . . . ?
N1B C1B C2B C3B 180.0(3) . . . . ?
N1B C1B C6B C5B -179.4(2) . . . . ?
N2B N1B C1B C2B 2.1(4) . . . . ?
N2B N1B C1B C6B -177.8(3) . . . . ?
C1B C2B C3B C4B -0.4(4) . . . . ?
C2B C1B C6B C5B 0.7(4) . . . . ?
C2B C3B C4B C5B 0.3(4) . . . . ?
C2B C3B C4B C7B 178.7(3) . . . . ?
C3B C4B C5B C6B 0.3(4) . . . . ?
C3B C4B C7B F1B -81.9(4) . . . . ?
C3B C4B C7B F2B 158.1(3) . . . . ?
C3B C4B C7B F3B 36.6(4) . . . . ?
C4B C5B C6B C1B -0.8(4) . . . . ?
C5B C4B C7B F1B 96.6(3) . . . . ?
C5B C4B C7B F2B -23.5(4) . . . . ?
C5B C4B C7B F3B -145.0(3) . . . . ?
C6B C1B C2B C3B -0.1(4) . . . . ?
C7B C4B C5B C6B -178.2(3) . . . . ?
C8B C9B C12B C13B 53.2(3) . . . . ?
C9B C12B C13B C14B 88.4(3) . . . . ?
C9B C12B C13B C18B -91.3(3) . . . . ?
C10B C9B C12B C13B 171.1(2) . . . . ?
C11B C9B C12B C13B -67.9(3) . . . . ?
C12B C13B C14B C15B -178.9(3) . . . . ?
C12B C13B C18B C17B 178.4(2) . . . . ?
C13B C14B C15B C16B -0.5(4) . . . . ?
C14B C13B C18B C17B -1.3(4) . . . . ?
C14B C15B C16B C17B 0.7(4) . . . . ?
C15B C16B C17B C18B -1.2(4) . . . . ?
C15B C16B C17B C19B 178.5(2) . . . . ?
C16B C17B C18B C13B 1.5(4) . . . . ?
C16B C17B C19B C20B -91.3(3) . . . . ?
C17B C19B C20B C21B 70.7(3) . . . . ?
C17B C19B C20B C22B -167.8(2) . . . . ?
C17B C19B C20B C23B -50.3(3) . . . . ?
C18B C13B C14B C15B 0.8(4) . . . . ?
C18B C17B C19B C20B 88.4(3) . . . . ?
C19B C17B C18B C13B -178.2(2) . . . . ?
C19B C20B C23B O3B -64.5(3) . . . . ?
C19B C20B C23B O4B 115.9(2) . . . . ?
C21B C20B C23B O3B 174.2(2) . . . . ?
C21B C20B C23B O4B -5.4(3) . . . . ?
C22B C20B C23B O3B 53.5(3) . . . . ?
C22B C20B C23B O4B -126.0(2) . . . . ?
C7_1 C4A C5A C6A 180.0(3) . . . . ?
C7_2 C4A C5A C6A 180.0(3) . . . . ?

loop_
_smtbx_masks_void_nr
_smtbx_masks_void_average_x
_smtbx_masks_void_average_y
_smtbx_masks_void_average_z
_smtbx_masks_void_volume
_smtbx_masks_void_count_electrons
_smtbx_masks_void_content
1 0.389 0.284 0.754 140.1 43.7 ?
2 0.003 0.716 0.246 140.1 44.1 ?
